data_7218320
loop_
_publ_author_name
'Aaker\"oy, Christer B.'
'Welideniya, Dhanushi'
'Desper, John'
'Moore, Curtis'

_publ_section_title
;
 Halogen-bond driven co-crystallization of potential anti-cancer
 compounds: a structural study
;
_journal_issue 44
_journal_name_full CrystEngComm
_journal_page_first 10203
_journal_paper_doi 10.1039/C4CE01614A
_journal_volume 16
_journal_year 2014
_chemical_formula_moiety
;
(C20 H26 N4 O2) (C2 F4 I2)
;
_chemical_formula_sum 'C22 H26 F4 I2 N4 O2'
_chemical_formula_weight 708.27
_chemical_name_systematic
;
DW-10-7 (3-pyridyl)-CONH-(CH2)8-NHCO-(3-pyridyl), I-(CF2)2-I
;
_space_group_IT_number 2
_symmetry_cell_setting triclinic
_symmetry_space_group_name_Hall '-P 1'
_symmetry_space_group_name_H-M 'P -1'
_atom_sites_solution_hydrogens geom
_atom_sites_solution_primary direct
_atom_sites_solution_secondary difmap
_audit_creation_method SHELXL-97
_cell_angle_alpha 84.859(2)
_cell_angle_beta 84.330(2)
_cell_angle_gamma 88.194(2)
_cell_formula_units_Z 1
_cell_length_a 5.0587(4)
_cell_length_b 5.0974(4)
_cell_length_c 24.1635(19)
_cell_measurement_reflns_used 9952
_cell_measurement_temperature 120(2)
_cell_measurement_theta_max 32.54
_cell_measurement_theta_min 3.40
_cell_volume 617.38(8)
_computing_cell_refinement 'Bruker SAINT'
_computing_data_collection 'Bruker APEX2'
_computing_data_reduction 'Bruker SAINT'
_computing_molecular_graphics 'Bruker SHELXTL'
_computing_publication_material 'Bruker SHELXTL'
_computing_structure_refinement 'SHELXL-97 (Sheldrick, 2008)'
_computing_structure_solution 'SHELXS-97 (Sheldrick, 2008)'
_diffrn_ambient_temperature 120(2)
_diffrn_measured_fraction_theta_full 0.969
_diffrn_measured_fraction_theta_max 0.903
_diffrn_measurement_device_type 'Bruker APEX-II CCD'
_diffrn_measurement_method '\f and \w scans'
_diffrn_radiation_monochromator graphite
_diffrn_radiation_source 'fine-focus sealed tube'
_diffrn_radiation_type MoK\a
_diffrn_radiation_wavelength 0.71073
_diffrn_reflns_av_R_equivalents 0.0289
_diffrn_reflns_av_sigmaI/netI 0.0237
_diffrn_reflns_limit_h_max 6
_diffrn_reflns_limit_h_min -7
_diffrn_reflns_limit_k_max 7
_diffrn_reflns_limit_k_min -7
_diffrn_reflns_limit_l_max 35
_diffrn_reflns_limit_l_min -35
_diffrn_reflns_number 15075
_diffrn_reflns_theta_full 30.00
_diffrn_reflns_theta_max 32.56
_diffrn_reflns_theta_min 1.70
_exptl_absorpt_coefficient_mu 2.604
_exptl_absorpt_correction_T_max 0.8187
_exptl_absorpt_correction_T_min 0.4541
_exptl_absorpt_correction_type multi-scan
_exptl_absorpt_process_details SADABS
_exptl_crystal_colour colourless
_exptl_crystal_density_diffrn 1.905
_exptl_crystal_density_method 'not measured'
_exptl_crystal_description plate
_exptl_crystal_F_000 344
_exptl_crystal_size_max 0.36
_exptl_crystal_size_mid 0.30
_exptl_crystal_size_min 0.08
_refine_diff_density_max 0.745
_refine_diff_density_min -0.833
_refine_diff_density_rms 0.096
_refine_ls_extinction_method none
_refine_ls_goodness_of_fit_ref 0.989
_refine_ls_hydrogen_treatment mixed
_refine_ls_matrix_type full
_refine_ls_number_parameters 157
_refine_ls_number_reflns 4054
_refine_ls_number_restraints 0
_refine_ls_restrained_S_all 0.989
_refine_ls_R_factor_all 0.0235
_refine_ls_R_factor_gt 0.0219
_refine_ls_shift/su_max 0.000
_refine_ls_shift/su_mean 0.000
_refine_ls_structure_factor_coef Fsqd
_refine_ls_weighting_details 'calc w=1/[\s^2^(Fo^2^)+(0.0200P)^2^+1.0000P] where P=(Fo^2^+2Fc^2^)/3'
_refine_ls_weighting_scheme calc
_refine_ls_wR_factor_gt 0.0563
_refine_ls_wR_factor_ref 0.0599
_reflns_number_gt 3877
_reflns_number_total 4054
_reflns_threshold_expression >2sigma(I)
_cod_data_source_file c4ce01614a2.cif
_cod_data_source_block A8D2
_cod_depositor_comments
;
The following automatic conversions were performed:

'_symmetry_cell_setting' value 'Triclinic' changed to 'triclinic'
according to
/usr/data/users/saulius/crontab/automatic-downloads/rss-feeds/RSC/lib/dictionaries/cif_core.dic
dictionary named 'cif_core.dic' version 2.4.2 from 2011-04-26.

Automatic conversion script
Id: cif_fix_values 2827 2014-09-09 07:05:25Z andrius 

 Adding full bibliography for 7218320--7218332.cif.
;
_cod_original_sg_symbol_H-M P-1
_cod_database_code 7218320

loop_
_symmetry_equiv_pos_as_xyz
'x, y, z'
'-x, -y, -z'

loop_
_atom_site_label
_atom_site_type_symbol
_atom_site_fract_x
_atom_site_fract_y
_atom_site_fract_z
_atom_site_U_iso_or_equiv
_atom_site_adp_type
_atom_site_occupancy
_atom_site_symmetry_multiplicity
_atom_site_calc_flag
_atom_site_refinement_flags
N11 N 0.0145(4) 0.3904(4) 0.18699(7) 0.0314(4) Uani 1 1 d .
C12 C 0.1399(4) 0.4235(4) 0.23199(8) 0.0258(4) Uani 1 1 d .
H12 H 0.2795 0.3028 0.2409 0.031 Uiso 1 1 calc R
C13 C 0.0766(4) 0.6256(3) 0.26655(7) 0.0206(3) Uani 1 1 d .
C14 C -0.1296(4) 0.8003(4) 0.25360(8) 0.0252(3) Uani 1 1 d .
H14 H -0.1784 0.9415 0.2760 0.030 Uiso 1 1 calc R
C15 C -0.2626(4) 0.7645(5) 0.20749(9) 0.0313(4) Uani 1 1 d .
H15 H -0.4057 0.8796 0.1980 0.038 Uiso 1 1 calc R
C16 C -0.1845(5) 0.5599(5) 0.17557(9) 0.0314(4) Uani 1 1 d .
H16 H -0.2762 0.5379 0.1439 0.038 Uiso 1 1 calc R
C17 C 0.2314(4) 0.6701(3) 0.31420(7) 0.0203(3) Uani 1 1 d .
N17 N 0.3509(3) 0.4596(3) 0.33913(7) 0.0224(3) Uani 1 1 d .
H17 H 0.317(6) 0.320(6) 0.3304(12) 0.027 Uiso 1 1 d .
O17 O 0.2485(3) 0.8938(3) 0.32929(6) 0.0284(3) Uani 1 1 d .
C21 C 0.5152(4) 0.4883(4) 0.38429(8) 0.0223(3) Uani 1 1 d .
H21A H 0.4044 0.5577 0.4161 0.027 Uiso 1 1 calc R
H21B H 0.6556 0.6169 0.3714 0.027 Uiso 1 1 calc R
C22 C 0.6430(4) 0.2277(3) 0.40360(8) 0.0223(3) Uani 1 1 d .
H22A H 0.7603 0.1627 0.3722 0.027 Uiso 1 1 calc R
H22B H 0.5027 0.0968 0.4146 0.027 Uiso 1 1 calc R
C23 C 0.8047(4) 0.2517(3) 0.45270(8) 0.0217(3) Uani 1 1 d .
H23A H 0.9518 0.3741 0.4408 0.026 Uiso 1 1 calc R
H23B H 0.6899 0.3284 0.4830 0.026 Uiso 1 1 calc R
C24 C 0.9199(4) -0.0115(3) 0.47517(8) 0.0219(3) Uani 1 1 d .
H24A H 1.0361 -0.0872 0.4449 0.026 Uiso 1 1 calc R
H24B H 0.7729 -0.1344 0.4867 0.026 Uiso 1 1 calc R
C31 C 0.4452(5) -0.0949(4) 0.02462(8) 0.0288(4) Uani 1 1 d .
I1 I 0.26011(3) 0.10736(3) 0.093687(5) 0.02965(5) Uani 1 1 d .
F31A F 0.6460(3) -0.2500(3) 0.04175(6) 0.0413(3) Uani 1 1 d .
F31B F 0.2654(3) -0.2473(3) 0.00657(6) 0.0406(3) Uani 1 1 d .

loop_
_atom_site_aniso_label
_atom_site_aniso_U_11
_atom_site_aniso_U_22
_atom_site_aniso_U_33
_atom_site_aniso_U_23
_atom_site_aniso_U_13
_atom_site_aniso_U_12
N11 0.0466(11) 0.0282(8) 0.0211(8) -0.0037(6) -0.0098(7) -0.0041(7)
C12 0.0342(10) 0.0222(8) 0.0222(8) -0.0026(6) -0.0075(7) 0.0000(7)
C13 0.0237(8) 0.0198(7) 0.0188(7) -0.0009(6) -0.0042(6) -0.0014(6)
C14 0.0257(8) 0.0264(8) 0.0233(8) 0.0003(7) -0.0046(6) 0.0012(7)
C15 0.0289(9) 0.0379(11) 0.0272(9) 0.0039(8) -0.0100(7) 0.0006(8)
C16 0.0369(11) 0.0362(10) 0.0226(9) 0.0022(8) -0.0113(8) -0.0083(8)
C17 0.0228(8) 0.0187(7) 0.0200(7) -0.0014(6) -0.0047(6) 0.0002(6)
N17 0.0291(8) 0.0174(6) 0.0224(7) -0.0031(5) -0.0106(6) 0.0007(5)
O17 0.0385(8) 0.0185(6) 0.0308(7) -0.0056(5) -0.0135(6) 0.0026(5)
C21 0.0266(8) 0.0210(7) 0.0210(8) -0.0043(6) -0.0090(6) 0.0019(6)
C22 0.0266(8) 0.0200(7) 0.0220(8) -0.0042(6) -0.0096(6) 0.0023(6)
C23 0.0252(8) 0.0189(7) 0.0224(8) -0.0031(6) -0.0088(6) 0.0009(6)
C24 0.0250(8) 0.0177(7) 0.0241(8) -0.0017(6) -0.0090(6) 0.0011(6)
C31 0.0392(11) 0.0247(8) 0.0229(8) -0.0023(7) -0.0047(7) -0.0012(7)
I1 0.03869(8) 0.03015(7) 0.02066(7) -0.00337(5) -0.00442(5) -0.00109(5)
F31A 0.0552(9) 0.0359(7) 0.0314(7) 0.0021(6) -0.0063(6) 0.0152(6)
F31B 0.0509(9) 0.0354(7) 0.0372(7) -0.0112(6) 0.0003(6) -0.0162(6)

loop_
_atom_type_symbol
_atom_type_description
_atom_type_scat_dispersion_real
_atom_type_scat_dispersion_imag
_atom_type_scat_source
C C 0.0033 0.0016 'International Tables Vol C Tables 4.2.6.8 and 6.1.1.4'
H H 0.0000 0.0000 'International Tables Vol C Tables 4.2.6.8 and 6.1.1.4'
N N 0.0061 0.0033 'International Tables Vol C Tables 4.2.6.8 and 6.1.1.4'
O O 0.0106 0.0060 'International Tables Vol C Tables 4.2.6.8 and 6.1.1.4'
F F 0.0171 0.0103 'International Tables Vol C Tables 4.2.6.8 and 6.1.1.4'
I I -0.4742 1.8119 'International Tables Vol C Tables 4.2.6.8 and 6.1.1.4'

loop_
_geom_angle_atom_site_label_1
_geom_angle_atom_site_label_2
_geom_angle_atom_site_label_3
_geom_angle
_geom_angle_site_symmetry_1
_geom_angle_site_symmetry_3
C12 N11 C16 117.45(18) . .
C12 N11 I1 122.53(15) . .
C16 N11 I1 116.33(13) . .
N11 C12 C13 123.50(19) . .
N11 C12 H12 118.3 . .
C13 C12 H12 118.3 . .
C14 C13 C12 117.97(17) . .
C14 C13 C17 119.37(16) . .
C12 C13 C17 122.55(17) . .
C15 C14 C13 118.74(19) . .
C15 C14 H14 120.6 . .
C13 C14 H14 120.6 . .
C16 C15 C14 119.1(2) . .
C16 C15 H15 120.5 . .
C14 C15 H15 120.5 . .
N11 C16 C15 123.23(19) . .
N11 C16 H16 118.4 . .
C15 C16 H16 118.4 . .
O17 C17 N17 122.07(17) . .
O17 C17 C13 120.58(16) . .
N17 C17 C13 117.35(15) . .
C17 N17 C21 120.68(15) . .
C17 N17 H17 117(2) . .
C21 N17 H17 122(2) . .
N17 C21 C22 111.38(14) . .
N17 C21 H21A 109.4 . .
C22 C21 H21A 109.4 . .
N17 C21 H21B 109.4 . .
C22 C21 H21B 109.4 . .
H21A C21 H21B 108.0 . .
C21 C22 C23 112.04(14) . .
C21 C22 H22A 109.2 . .
C23 C22 H22A 109.2 . .
C21 C22 H22B 109.2 . .
C23 C22 H22B 109.2 . .
H22A C22 H22B 107.9 . .
C24 C23 C22 112.86(14) . .
C24 C23 H23A 109.0 . .
C22 C23 H23A 109.0 . .
C24 C23 H23B 109.0 . .
C22 C23 H23B 109.0 . .
H23A C23 H23B 107.8 . .
C23 C24 C24 113.02(18) . 2_756
C23 C24 H24A 109.0 . .
C24 C24 H24A 109.0 2_756 .
C23 C24 H24B 109.0 . .
C24 C24 H24B 109.0 2_756 .
H24A C24 H24B 107.8 . .
F31A C31 F31B 108.45(17) . .
F31A C31 C31 108.5(2) . 2_655
F31B C31 C31 108.4(2) . 2_655
F31A C31 I1 109.55(13) . .
F31B C31 I1 109.11(15) . .
C31 C31 I1 112.75(18) 2_655 .
C31 I1 N11 178.98(7) . .

loop_
_geom_bond_atom_site_label_1
_geom_bond_atom_site_label_2
_geom_bond_distance
_geom_bond_site_symmetry_2
N11 C12 1.337(3) .
N11 C16 1.339(3) .
N11 I1 2.9366(19) .
C12 C13 1.394(3) .
C12 H12 0.9500 .
C13 C14 1.391(3) .
C13 C17 1.492(2) .
C14 C15 1.385(3) .
C14 H14 0.9500 .
C15 C16 1.377(3) .
C15 H15 0.9500 .
C16 H16 0.9500 .
C17 O17 1.236(2) .
C17 N17 1.340(2) .
N17 C21 1.456(2) .
N17 H17 0.79(3) .
C21 C22 1.515(2) .
C21 H21A 0.9900 .
C21 H21B 0.9900 .
C22 C23 1.522(2) .
C22 H22A 0.9900 .
C22 H22B 0.9900 .
C23 C24 1.522(2) .
C23 H23A 0.9900 .
C23 H23B 0.9900 .
C24 C24 1.527(3) 2_756
C24 H24A 0.9900 .
C24 H24B 0.9900 .
C31 F31A 1.342(3) .
C31 F31B 1.343(3) .
C31 C31 1.535(4) 2_655
C31 I1 2.160(2) .

loop_
_geom_hbond_atom_site_label_D
_geom_hbond_atom_site_label_H
_geom_hbond_atom_site_label_A
_geom_hbond_distance_DH
_geom_hbond_distance_HA
_geom_hbond_distance_DA
_geom_hbond_angle_DHA
_geom_hbond_site_symmetry_A
N17 H17 O17 0.79(3) 2.21(3) 2.980(2) 164(3) 1_545

loop_
_geom_torsion_atom_site_label_1
_geom_torsion_atom_site_label_2
_geom_torsion_atom_site_label_3
_geom_torsion_atom_site_label_4
_geom_torsion
_geom_torsion_site_symmetry_4
C16 N11 C12 C13 -1.0(3) .
I1 N11 C12 C13 156.55(15) .
N11 C12 C13 C14 0.6(3) .
N11 C12 C13 C17 -175.60(19) .
C12 C13 C14 C15 0.4(3) .
C17 C13 C14 C15 176.67(18) .
C13 C14 C15 C16 -0.9(3) .
C12 N11 C16 C15 0.5(3) .
I1 N11 C16 C15 -158.45(18) .
C14 C15 C16 N11 0.4(3) .
C14 C13 C17 O17 -25.8(3) .
C12 C13 C17 O17 150.3(2) .
C14 C13 C17 N17 154.79(18) .
C12 C13 C17 N17 -29.1(3) .
O17 C17 N17 C21 -2.2(3) .
C13 C17 N17 C21 177.27(16) .
C17 N17 C21 C22 -176.53(17) .
N17 C21 C22 C23 -177.23(16) .
C21 C22 C23 C24 176.26(16) .
C22 C23 C24 C24 -179.4(2) 2_756
